data_4306983
loop_
_publ_author_name
'Jingwen Chen'
'Xiaoyong Wang'
'Ying Shao'
'Jianhui Zhu'
'Yangguang Zhu'
'Yizhi Li'
'Qiang Xu'
'Zijian Guo'

_publ_section_title
;
A Trinuclear Copper(II) Complex of
2,4,6-Tris(di-2-pyridylamine)-1,3,5-triazine Shows Prominent DNA Cleavage
Activity
;
_journal_name_full 'Inorganic Chemistry'
_journal_page_first 3306
_journal_page_last 3312
_journal_paper_doi 10.1021/ic0614162
_journal_volume 46
_journal_year 2007
_chemical_absolute_configuration unk
_chemical_formula_moiety
;
C66 H48 Cl3 Cu3 N24, 0.385(H2 O), 0.406(H2 O), 0.422(H2 O), 
0.388(H2 O), 0.4(H2 O), 3(Cl)
;
_chemical_formula_sum 'C66 H52 Cl6 Cu3 N24 O2'
_chemical_formula_weight 1616.64
_chemical_name_systematic
; 
 ? 
;
_space_group_IT_number 1
_symmetry_cell_setting triclinic
_symmetry_space_group_name_Hall 'P 1'
_symmetry_space_group_name_H-M 'P 1'
_atom_sites_solution_hydrogens geom
_atom_sites_solution_primary direct
_atom_sites_solution_secondary difmap
_audit_creation_method SHELXL-97
_cell_angle_alpha 65.167(4)
_cell_angle_beta 76.711(5)
_cell_angle_gamma 79.219(5)
_cell_formula_units_Z 1
_cell_length_a 12.852(2)
_cell_length_b 13.046(2)
_cell_length_c 13.196(3)
_cell_measurement_reflns_used 836
_cell_measurement_temperature 293(2)
_cell_measurement_theta_max 15.302
_cell_measurement_theta_min 2.5
_cell_volume 1943.9(6)
_computing_cell_refinement SMART
_computing_data_collection 'SMART (Bruker, 2000)'
_computing_data_reduction 'SAINT (Bruker, 2000)'
_computing_molecular_graphics SHELXTL
_computing_publication_material SHELXTL
_computing_structure_refinement SHELXTL
_computing_structure_solution 'SHELXTL (Bruker, 2000)'
_diffrn_ambient_temperature 293(2)
_diffrn_measured_fraction_theta_full 0.984
_diffrn_measured_fraction_theta_max 0.984
_diffrn_measurement_device_type 'Bruker Smart Apex CCD area detector'
_diffrn_measurement_method 'phi and omega scans'
_diffrn_radiation_monochromator graphite
_diffrn_radiation_source 'sealed tube'
_diffrn_radiation_type MoK\a
_diffrn_radiation_wavelength 0.71073
_diffrn_reflns_av_R_equivalents 0.0250
_diffrn_reflns_av_sigmaI/netI 0.0484
_diffrn_reflns_limit_h_max 12
_diffrn_reflns_limit_h_min -15
_diffrn_reflns_limit_k_max 10
_diffrn_reflns_limit_k_min -15
_diffrn_reflns_limit_l_max 15
_diffrn_reflns_limit_l_min -15
_diffrn_reflns_number 9819
_diffrn_reflns_theta_full 25.00
_diffrn_reflns_theta_max 25.00
_diffrn_reflns_theta_min 1.64
_exptl_absorpt_coefficient_mu 1.077
_exptl_absorpt_correction_T_max 0.77
_exptl_absorpt_correction_T_min 0.72
_exptl_absorpt_correction_type multi-scan
_exptl_absorpt_process_details 'SADABS(Bruker, 2000)'
_exptl_crystal_density_diffrn 1.381
_exptl_crystal_density_method 'not measured'
_exptl_crystal_F_000 821
_exptl_crystal_size_max 0.32
_exptl_crystal_size_mid 0.26
_exptl_crystal_size_min 0.24
_refine_diff_density_max 0.336
_refine_diff_density_min -0.530
_refine_diff_density_rms 0.072
_refine_ls_abs_structure_details 'Flack H D (1983), Acta Cryst. A39, 876-881'
_refine_ls_abs_structure_Flack 0.037(16)
_refine_ls_extinction_method none
_refine_ls_goodness_of_fit_ref 1.047
_refine_ls_hydrogen_treatment constr
_refine_ls_matrix_type full
_refine_ls_number_parameters 942
_refine_ls_number_reflns 8211
_refine_ls_number_restraints 4
_refine_ls_restrained_S_all 1.046
_refine_ls_R_factor_all 0.0652
_refine_ls_R_factor_gt 0.0550
_refine_ls_shift/su_max 0.005
_refine_ls_shift/su_mean 0.000
_refine_ls_structure_factor_coef Fsqd
_refine_ls_weighting_details 'calc w=1/[\s^2^(Fo^2^)+(0.07P)^2^+1.88P] where P=(Fo^2^+2Fc^2^)/3'
_refine_ls_weighting_scheme calc
_refine_ls_wR_factor_gt 0.1267
_refine_ls_wR_factor_ref 0.1299
_reflns_number_gt 6923
_reflns_number_total 8211
_reflns_threshold_expression >2sigma(I)
_cod_data_source_file ic0614162si20060728_050347.cif
_cod_data_source_block zf
_cod_depositor_comments
;
The following automatic conversions were performed:
'_symmetry_cell_setting' value 'Triclinic' changed to 'triclinic'
according to '/home/saulius/struct/CIF-dictionaries/cif_core.dic'
dictionary named 'cif_core.dic' version 2.4.1 from 2010-06-29.

Automatic conversion script
Id: cif_fix_enum 1527 2010-12-29 10:47:43Z saulius 
;
_cod_original_sg_symbol_H-M 'P 1 '
_cod_database_code 4306983

loop_
_symmetry_equiv_pos_as_xyz
'x, y, z'

loop_
_atom_site_label
_atom_site_type_symbol
_atom_site_fract_x
_atom_site_fract_y
_atom_site_fract_z
_atom_site_U_iso_or_equiv
_atom_site_adp_type
_atom_site_occupancy
_atom_site_symmetry_multiplicity
_atom_site_calc_flag
_atom_site_refinement_flags
_atom_site_disorder_assembly
_atom_site_disorder_group
C1 C 0.3888(7) 0.8769(8) 0.7133(7) 0.0430(19) Uani 1 1 d . . .
C2 C 0.2249(6) 0.7878(8) 0.7988(7) 0.0438(19) Uani 1 1 d . . .
C3 C 0.2695(7) 0.9208(8) 0.8622(7) 0.046(2) Uani 1 1 d . . .
C4 C 0.5448(7) 0.9642(8) 0.6207(7) 0.0457(19) Uani 1 1 d . . .
C5 C 0.5823(7) 0.9830(8) 0.7001(8) 0.047(2) Uani 1 1 d . . .
H5 H 0.5640 0.9371 0.7764 0.057 Uiso 1 1 calc R . .
C6 C 0.6480(7) 1.0704(8) 0.6685(8) 0.053(2) Uani 1 1 d . . .
H6 H 0.6716 1.0839 0.7229 0.064 Uiso 1 1 calc R . .
C7 C 0.6768(7) 1.1361(9) 0.5532(9) 0.058(3) Uani 1 1 d . . .
H7 H 0.7212 1.1933 0.5303 0.070 Uiso 1 1 calc R . .
C8 C 0.6394(6) 1.1166(8) 0.4715(8) 0.050(2) Uani 1 1 d . . .
H8 H 0.6573 1.1619 0.3950 0.060 Uiso 1 1 calc R . .
C9 C 0.5224(7) 0.7884(9) 0.6177(8) 0.053(2) Uani 1 1 d . . .
C10 C 0.5390(7) 0.6782(8) 0.6924(7) 0.050(2) Uani 1 1 d . . .
H10 H 0.5103 0.6588 0.7688 0.060 Uiso 1 1 calc R . .
C11 C 0.5979(7) 0.5941(8) 0.6568(9) 0.055(2) Uani 1 1 d . . .
H11 H 0.6071 0.5192 0.7081 0.067 Uiso 1 1 calc R . .
C12 C 0.6424(9) 0.6253(9) 0.5428(8) 0.067(3) Uani 1 1 d . . .
H12 H 0.6845 0.5711 0.5183 0.081 Uiso 1 1 calc R . .
C13 C 0.6245(8) 0.7384(8) 0.4630(8) 0.055(2) Uani 1 1 d . . .
H13 H 0.6515 0.7586 0.3862 0.066 Uiso 1 1 calc R . .
C14 C 0.1650(6) 0.6786(8) 0.7278(7) 0.044(2) Uani 1 1 d . . .
C15 C 0.2601(8) 0.6268(8) 0.6849(8) 0.055(2) Uani 1 1 d . . .
H15 H 0.3227 0.6163 0.7136 0.065 Uiso 1 1 calc R . .
C16 C 0.2602(7) 0.5917(7) 0.5999(7) 0.047(2) Uani 1 1 d . . .
H16 H 0.3231 0.5582 0.5703 0.057 Uiso 1 1 calc R . .
C17 C 0.1655(7) 0.6067(7) 0.5586(7) 0.0467(19) Uani 1 1 d . . .
H17 H 0.1651 0.5806 0.5031 0.056 Uiso 1 1 calc R . .
C18 C 0.0718(6) 0.6603(8) 0.5994(7) 0.0455(19) Uani 1 1 d . . .
H18 H 0.0098 0.6726 0.5691 0.055 Uiso 1 1 calc R . .
C19 C 0.0939(7) 0.6725(7) 0.9102(7) 0.048(2) Uani 1 1 d . . .
C20 C 0.1325(7) 0.6186(10) 1.0096(8) 0.060(3) Uani 1 1 d . . .
H20 H 0.2035 0.6228 1.0113 0.072 Uiso 1 1 calc R . .
C21 C 0.0656(8) 0.5565(9) 1.1096(8) 0.059(2) Uani 1 1 d . . .
H21 H 0.0926 0.5188 1.1771 0.071 Uiso 1 1 calc R . .
C22 C -0.0411(7) 0.5518(9) 1.1073(8) 0.062(3) Uani 1 1 d . . .
H22 H -0.0861 0.5115 1.1731 0.074 Uiso 1 1 calc R . .
C23 C -0.0799(9) 0.6089(9) 1.0040(8) 0.067(3) Uani 1 1 d . . .
H23 H -0.1513 0.6069 1.0018 0.080 Uiso 1 1 calc R . .
C24 C 0.1511(7) 0.9799(7) 0.9887(7) 0.0437(19) Uani 1 1 d . . .
C25 C 0.0888(7) 0.8944(9) 1.0627(7) 0.053(2) Uani 1 1 d . . .
H25 H 0.1130 0.8198 1.0716 0.064 Uiso 1 1 calc R . .
C26 C -0.0089(7) 0.9169(8) 1.1240(8) 0.050(2) Uani 1 1 d . . .
H26 H -0.0518 0.8588 1.1704 0.060 Uiso 1 1 calc R . .
C27 C -0.0422(7) 1.0279(9) 1.1152(9) 0.061(3) Uani 1 1 d . . .
H27 H -0.1061 1.0439 1.1585 0.074 Uiso 1 1 calc R . .
C28 C 0.0207(7) 1.1149(9) 1.0415(7) 0.053(2) Uani 1 1 d . . .
H28 H -0.0022 1.1890 1.0348 0.063 Uiso 1 1 calc R . .
C29 C 0.3420(7) 0.9876(7) 0.9622(7) 0.048(2) Uani 1 1 d . . .
C30 C 0.4275(6) 0.9079(8) 1.0024(7) 0.047(2) Uani 1 1 d . . .
H30 H 0.4317 0.8346 1.0058 0.057 Uiso 1 1 calc R . .
C31 C 0.5057(6) 0.9386(8) 1.0371(9) 0.056(2) Uani 1 1 d . . .
H31 H 0.5640 0.8864 1.0616 0.067 Uiso 1 1 calc R . .
C32 C 0.4987(7) 1.0475(7) 1.0361(7) 0.045(2) Uani 1 1 d . . .
H32 H 0.5511 1.0671 1.0611 0.054 Uiso 1 1 calc R . .
C33 C 0.4125(6) 1.1260(8) 0.9974(7) 0.0447(19) Uani 1 1 d . . .
H33 H 0.4074 1.1987 0.9958 0.054 Uiso 1 1 calc R . .
C34 C 0.2403(7) 1.0942(9) 0.4843(8) 0.055(2) Uani 1 1 d . . .
C35 C 0.1834(7) 1.1801(9) 0.6223(8) 0.053(2) Uani 1 1 d . . .
C36 C 0.0713(7) 1.0543(9) 0.6141(7) 0.051(2) Uani 1 1 d . . .
C37 C 0.3000(7) 1.0046(8) 0.3598(8) 0.046(2) Uani 1 1 d . . .
C38 C 0.2101(7) 0.9889(8) 0.3252(7) 0.048(2) Uani 1 1 d . . .
H38 H 0.1469 1.0371 0.3259 0.057 Uiso 1 1 calc R . .
C39 C 0.2170(6) 0.8999(8) 0.2897(8) 0.048(2) Uani 1 1 d . . .
H39 H 0.1582 0.8876 0.2679 0.058 Uiso 1 1 calc R . .
C40 C 0.3138(8) 0.8301(9) 0.2877(8) 0.061(2) Uani 1 1 d . . .
H40 H 0.3185 0.7712 0.2641 0.073 Uiso 1 1 calc R . .
C41 C 0.4029(7) 0.8461(8) 0.3199(7) 0.049(2) Uani 1 1 d . . .
H41 H 0.4670 0.7997 0.3168 0.059 Uiso 1 1 calc R . .
C42 C 0.3681(6) 1.1699(7) 0.3326(7) 0.0444(19) Uani 1 1 d . . .
C43 C 0.3286(7) 1.2834(9) 0.2801(8) 0.054(2) Uani 1 1 d . . .
H43 H 0.2553 1.3058 0.2926 0.065 Uiso 1 1 calc R . .
C44 C 0.4006(9) 1.3635(9) 0.2084(8) 0.063(3) Uani 1 1 d . . .
H44 H 0.3760 1.4401 0.1770 0.076 Uiso 1 1 calc R . .
C45 C 0.5053(8) 1.3289(9) 0.1852(8) 0.060(2) Uani 1 1 d . . .
H45 H 0.5518 1.3815 0.1337 0.072 Uiso 1 1 calc R . .
C46 C 0.5449(8) 1.2170(9) 0.2363(8) 0.055(2) Uani 1 1 d . . .
H46 H 0.6183 1.1961 0.2224 0.066 Uiso 1 1 calc R . .
C47 C 0.2902(7) 1.2859(8) 0.6480(8) 0.049(2) Uani 1 1 d . . .
C48 C 0.3553(7) 1.3283(8) 0.5445(9) 0.055(2) Uani 1 1 d . . .
H48 H 0.3320 1.3362 0.4796 0.066 Uiso 1 1 calc R . .
C49 C 0.4557(7) 1.3594(8) 0.5357(9) 0.058(3) Uani 1 1 d . . .
H49 H 0.4996 1.3887 0.4655 0.070 Uiso 1 1 calc R . .
C50 C 0.4894(8) 1.3459(9) 0.6341(9) 0.072(3) Uani 1 1 d . . .
H50 H 0.5566 1.3662 0.6290 0.086 Uiso 1 1 calc R . .
C51 C 0.4246(7) 1.3024(8) 0.7401(9) 0.060(3) Uani 1 1 d . . .
H51 H 0.4477 1.2946 0.8050 0.073 Uiso 1 1 calc R . .
C52 C 0.1036(7) 1.3077(9) 0.7027(8) 0.054(2) Uani 1 1 d . . .
C53 C 0.0143(7) 1.3608(8) 0.6482(9) 0.050(2) Uani 1 1 d . . .
H53 H 0.0102 1.3557 0.5810 0.061 Uiso 1 1 calc R . .
C54 C -0.0672(6) 1.4205(7) 0.6959(7) 0.0452(19) Uani 1 1 d . . .
H54 H -0.1256 1.4572 0.6592 0.054 Uiso 1 1 calc R . .
C55 C -0.0640(7) 1.4269(9) 0.7956(8) 0.060(3) Uani 1 1 d . . .
H55 H -0.1208 1.4664 0.8267 0.072 Uiso 1 1 calc R . .
C56 C 0.0223(8) 1.3755(9) 0.8508(9) 0.061(3) Uani 1 1 d . . .
H56 H 0.0243 1.3806 0.9186 0.073 Uiso 1 1 calc R . .
C57 C -0.0902(7) 1.0096(9) 0.7399(8) 0.054(2) Uani 1 1 d . . .
C58 C -0.1291(6) 1.0993(9) 0.7715(8) 0.052(2) Uani 1 1 d . . .
H58 H -0.1138 1.1724 0.7216 0.062 Uiso 1 1 calc R . .
C59 C -0.1916(7) 1.0814(10) 0.8783(8) 0.060(3) Uani 1 1 d . . .
H59 H -0.2201 1.1427 0.8981 0.072 Uiso 1 1 calc R . .
C60 C -0.2112(7) 0.9705(9) 0.9555(9) 0.061(3) Uani 1 1 d . . .
H60 H -0.2509 0.9578 1.0274 0.073 Uiso 1 1 calc R . .
C61 C -0.1707(7) 0.8799(10) 0.9231(8) 0.059(2) Uani 1 1 d . . .
H61 H -0.1833 0.8062 0.9737 0.071 Uiso 1 1 calc R . .
C62 C -0.0570(7) 0.9798(9) 0.5685(8) 0.052(2) Uani 1 1 d . . .
C63 C -0.0607(7) 1.0530(10) 0.4580(9) 0.062(3) Uani 1 1 d . . .
H63 H -0.0343 1.1232 0.4298 0.074 Uiso 1 1 calc R . .
C64 C -0.1032(7) 1.0229(8) 0.3887(8) 0.054(2) Uani 1 1 d . . .
H64 H -0.1067 1.0728 0.3142 0.064 Uiso 1 1 calc R . .
C65 C -0.1411(7) 0.9160(8) 0.4322(7) 0.052(2) Uani 1 1 d . . .
H65 H -0.1705 0.8945 0.3868 0.062 Uiso 1 1 calc R . .
C66 C -0.1346(7) 0.8435(9) 0.5420(7) 0.057(2) Uani 1 1 d . . .
H66 H -0.1571 0.7715 0.5698 0.068 Uiso 1 1 calc R . .
Cl1 Cl 0.67524(14) 0.97322(19) 0.24513(16) 0.0464(5) Uani 1 1 d . . .
Cl2 Cl 0.21336(19) 1.32564(18) 0.99370(18) 0.0531(5) Uani 1 1 d . . .
Cl3 Cl -0.22056(18) 0.6803(3) 0.7983(2) 0.0712(7) Uani 1 1 d . . .
Cl4 Cl 0.40794(14) 0.64314(19) 0.98426(16) 0.0471(5) Uani 1 1 d . . .
Cl5 Cl 0.59876(18) 0.6573(2) 0.2037(2) 0.0678(7) Uani 1 1 d . . .
Cl6 Cl 0.81143(14) 0.3877(2) 0.48778(16) 0.0467(5) Uani 1 1 d . . .
Cu1 Cu 0.52765(6) 0.97985(8) 0.39363(7) 0.0417(2) Uani 1 1 d . . .
Cu2 Cu -0.06387(7) 0.76600(8) 0.76310(8) 0.0426(2) Uani 1 1 d . . .
Cu3 Cu 0.21903(8) 1.21318(10) 0.89202(9) 0.0519(3) Uani 1 1 d . . .
N1 N 0.3640(5) 0.9345(6) 0.7843(6) 0.0460(17) Uani 1 1 d . . .
N2 N 0.3194(5) 0.8038(6) 0.7194(6) 0.0466(17) Uani 1 1 d . . .
N3 N 0.2005(5) 0.8440(6) 0.8716(6) 0.0475(17) Uani 1 1 d . . .
N4 N 0.4777(5) 0.8908(7) 0.6379(6) 0.0468(17) Uani 1 1 d . . .
N5 N 0.2530(5) 0.9741(7) 0.9291(6) 0.0490(18) Uani 1 1 d . . .
N6 N 0.1546(6) 0.7271(6) 0.8067(6) 0.0460(17) Uani 1 1 d . . .
N7 N 0.5756(5) 1.0293(6) 0.5056(5) 0.0438(16) Uani 1 1 d . . .
N8 N 0.5651(6) 0.8179(6) 0.5040(6) 0.0503(17) Uani 1 1 d . . .
N9 N 0.0707(5) 0.6953(6) 0.6852(6) 0.0433(16) Uani 1 1 d . . .
N10 N -0.0125(6) 0.6683(6) 0.9055(6) 0.0496(17) Uani 1 1 d . . .
N11 N 0.1167(5) 1.0922(6) 0.9781(5) 0.0436(16) Uani 1 1 d . . .
N12 N 0.3331(5) 1.0958(6) 0.9606(6) 0.0454(16) Uani 1 1 d . . .
N13 N 0.1477(5) 1.0380(7) 0.5251(6) 0.0483(17) Uani 1 1 d . . .
N14 N 0.2584(5) 1.1655(6) 0.5318(6) 0.0469(16) Uani 1 1 d . . .
N15 N 0.0892(5) 1.1242(6) 0.6611(6) 0.0457(17) Uani 1 1 d . . .
N16 N 0.3080(6) 1.0860(7) 0.4014(6) 0.0493(18) Uani 1 1 d . . .
N17 N 0.1940(5) 1.2502(7) 0.6634(7) 0.0512(18) Uani 1 1 d . . .
N18 N -0.0215(6) 1.0074(7) 0.6418(6) 0.0517(18) Uani 1 1 d . . .
N19 N 0.3941(5) 0.9329(7) 0.3569(6) 0.0462(17) Uani 1 1 d . . .
N20 N 0.4773(5) 1.1357(7) 0.3078(6) 0.0527(19) Uani 1 1 d . . .
N21 N 0.3236(5) 1.2706(7) 0.7470(6) 0.0515(18) Uani 1 1 d . . .
N22 N 0.1064(5) 1.3161(7) 0.8044(6) 0.0501(18) Uani 1 1 d . . .
N23 N -0.1122(5) 0.8991(7) 0.8166(6) 0.0509(18) Uani 1 1 d . . .
N24 N -0.0955(5) 0.8752(7) 0.6114(6) 0.0506(18) Uani 1 1 d . . .
O1 O 0.8260(12) 0.3003(16) 0.1548(13) 0.061(6) Uani 0.385(18) 1 d P . .
H1A H 0.7882 0.2529 0.1555 0.092 Uiso 0.385(18) 1 d PR . .
H1B H 0.8430 0.3473 0.0871 0.092 Uiso 0.385(18) 1 d PR . .
O2 O 0.0410(9) 0.2581(14) 0.2116(13) 0.050(5) Uani 0.406(17) 1 d P . .
H2A H 0.0337 0.2204 0.1749 0.075 Uiso 0.406(17) 1 d PR . .
H2C H 0.0094 0.3247 0.1842 0.075 Uiso 0.406(17) 1 d PR . .
O3 O 0.1536(12) 0.5015(15) 0.3645(13) 0.064(6) Uani 0.422(18) 1 d P . .
H3C H 0.0984 0.5339 0.3931 0.096 Uiso 0.422(18) 1 d PR . .
H3E H 0.1905 0.5515 0.3112 0.096 Uiso 0.422(18) 1 d PR . .
O4 O 0.6129(11) 0.3218(14) 0.8794(13) 0.050(5) Uani 0.388(18) 1 d P . .
H4A H 0.6177 0.3807 0.8898 0.075 Uiso 0.388(18) 1 d PR . .
H4B H 0.5882 0.2708 0.9421 0.075 Uiso 0.388(18) 1 d PR . .
O5 O 0.8614(11) 0.6977(15) 0.2940(13) 0.056(6) Uani 0.400(17) 1 d P . .
H5D H 0.8334 0.6552 0.3602 0.067 Uiso 0.400(17) 1 d PR . .
H5B H 0.8669 0.6648 0.2491 0.084 Uiso 0.400(17) 1 d PR . .

loop_
_atom_site_aniso_label
_atom_site_aniso_U_11
_atom_site_aniso_U_22
_atom_site_aniso_U_33
_atom_site_aniso_U_23
_atom_site_aniso_U_13
_atom_site_aniso_U_12
C1 0.051(5) 0.049(5) 0.038(4) -0.024(4) -0.006(4) -0.011(4)
C2 0.043(4) 0.055(5) 0.039(4) -0.026(4) 0.001(3) -0.012(4)
C3 0.055(5) 0.048(5) 0.037(4) -0.016(4) 0.000(4) -0.023(4)
C4 0.047(4) 0.048(5) 0.044(5) -0.021(4) -0.001(4) -0.012(4)
C5 0.050(5) 0.048(5) 0.050(5) -0.018(4) -0.015(4) -0.014(4)
C6 0.052(5) 0.062(6) 0.049(5) -0.024(5) 0.009(4) -0.030(4)
C7 0.044(5) 0.067(6) 0.097(8) -0.067(6) -0.007(5) -0.006(4)
C8 0.046(5) 0.059(6) 0.054(5) -0.031(5) 0.000(4) -0.010(4)
C9 0.045(5) 0.089(7) 0.059(5) -0.061(6) 0.002(4) -0.018(4)
C10 0.049(5) 0.040(5) 0.039(5) 0.002(4) 0.003(4) -0.012(4)
C11 0.042(5) 0.037(5) 0.076(7) -0.012(5) -0.002(4) -0.014(4)
C12 0.105(8) 0.053(6) 0.049(6) -0.019(5) 0.006(5) -0.048(6)
C13 0.068(6) 0.050(6) 0.053(5) -0.020(5) -0.006(4) -0.027(4)
C14 0.041(4) 0.054(5) 0.039(4) -0.022(4) 0.003(3) -0.009(4)
C15 0.070(6) 0.043(5) 0.053(5) -0.025(4) 0.008(4) -0.018(4)
C16 0.046(5) 0.048(5) 0.052(5) -0.026(4) 0.004(4) -0.012(4)
C17 0.048(5) 0.049(5) 0.042(4) -0.015(4) -0.001(4) -0.019(4)
C18 0.041(4) 0.051(5) 0.048(5) -0.027(4) 0.002(4) -0.011(4)
C19 0.057(5) 0.044(5) 0.042(5) -0.017(4) 0.001(4) -0.021(4)
C20 0.044(5) 0.091(8) 0.043(5) -0.023(5) 0.002(4) -0.020(5)
C21 0.059(6) 0.071(7) 0.047(5) -0.026(5) 0.001(4) -0.014(5)
C22 0.055(5) 0.078(7) 0.043(5) -0.013(5) 0.000(4) -0.026(5)
C23 0.084(7) 0.069(7) 0.049(6) -0.027(5) 0.001(5) -0.019(6)
C24 0.051(5) 0.050(5) 0.042(4) -0.025(4) -0.011(4) -0.012(4)
C25 0.057(5) 0.060(6) 0.042(5) -0.022(5) -0.010(4) -0.002(4)
C26 0.057(5) 0.056(6) 0.049(5) -0.032(5) -0.008(4) -0.008(4)
C27 0.045(5) 0.069(7) 0.066(6) -0.026(5) -0.004(4) -0.002(4)
C28 0.047(5) 0.076(7) 0.048(5) -0.025(5) -0.007(4) -0.038(4)
C29 0.051(5) 0.051(5) 0.052(5) -0.028(4) 0.006(4) -0.031(4)
C30 0.039(4) 0.056(6) 0.046(5) -0.019(4) 0.001(4) -0.017(4)
C31 0.031(4) 0.039(5) 0.084(7) -0.011(5) -0.004(4) -0.008(3)
C32 0.065(5) 0.034(4) 0.043(4) -0.018(4) 0.001(4) -0.024(4)
C33 0.048(5) 0.055(5) 0.040(4) -0.024(4) -0.001(4) -0.020(4)
C34 0.045(5) 0.084(7) 0.054(5) -0.044(5) -0.005(4) -0.014(5)
C35 0.054(5) 0.068(6) 0.059(6) -0.041(5) -0.010(4) -0.016(4)
C36 0.046(5) 0.075(7) 0.049(5) -0.038(5) -0.012(4) -0.008(4)
C37 0.059(5) 0.043(5) 0.049(5) -0.031(4) 0.001(4) -0.016(4)
C38 0.061(5) 0.050(5) 0.030(4) -0.017(4) 0.005(4) -0.015(4)
C39 0.034(4) 0.065(6) 0.060(5) -0.041(5) 0.007(4) -0.019(4)
C40 0.078(6) 0.059(6) 0.056(6) -0.035(5) -0.009(5) -0.007(5)
C41 0.046(4) 0.068(6) 0.051(5) -0.036(5) -0.012(4) -0.015(4)
C42 0.045(5) 0.048(5) 0.050(5) -0.028(4) -0.004(4) -0.013(4)
C43 0.038(5) 0.079(7) 0.068(6) -0.049(6) -0.005(4) -0.015(4)
C44 0.085(7) 0.065(7) 0.051(5) -0.038(5) 0.006(5) -0.019(5)
C45 0.077(7) 0.055(6) 0.050(5) -0.028(5) 0.004(5) -0.012(5)
C46 0.058(5) 0.074(7) 0.051(5) -0.041(5) -0.004(4) -0.019(5)
C47 0.046(5) 0.068(6) 0.051(5) -0.036(5) -0.012(4) -0.015(4)
C48 0.042(5) 0.053(6) 0.066(6) -0.030(5) 0.015(4) -0.011(4)
C49 0.043(5) 0.052(6) 0.067(7) -0.026(5) 0.031(4) -0.019(4)
C50 0.060(6) 0.060(7) 0.069(7) -0.014(6) 0.021(5) -0.013(5)
C51 0.042(5) 0.065(6) 0.065(6) -0.030(5) 0.022(4) -0.011(4)
C52 0.041(4) 0.073(7) 0.066(6) -0.043(5) -0.007(4) -0.013(4)
C53 0.045(5) 0.057(6) 0.068(6) -0.038(5) -0.008(4) -0.017(4)
C54 0.035(4) 0.051(5) 0.058(5) -0.033(4) 0.005(4) -0.012(4)
C55 0.044(5) 0.086(7) 0.066(6) -0.044(6) -0.004(4) -0.020(5)
C56 0.070(6) 0.070(7) 0.065(6) -0.050(6) 0.008(5) -0.026(5)
C57 0.041(4) 0.075(7) 0.057(5) -0.038(5) -0.009(4) -0.006(4)
C58 0.041(4) 0.066(6) 0.055(5) -0.031(5) 0.000(4) -0.013(4)
C59 0.051(5) 0.086(8) 0.051(5) -0.035(6) -0.010(4) -0.002(5)
C60 0.044(5) 0.065(7) 0.074(7) -0.028(6) -0.003(4) -0.014(4)
C61 0.050(5) 0.084(7) 0.047(5) -0.030(5) -0.001(4) -0.013(5)
C62 0.050(5) 0.065(6) 0.047(5) -0.029(5) 0.002(4) -0.013(4)
C63 0.046(5) 0.082(8) 0.068(7) -0.043(6) -0.006(5) -0.004(5)
C64 0.064(6) 0.061(6) 0.048(5) -0.034(5) 0.002(4) -0.019(5)
C65 0.049(5) 0.067(6) 0.049(5) -0.033(5) -0.011(4) -0.004(4)
C66 0.063(6) 0.067(7) 0.048(5) -0.030(5) -0.008(4) -0.007(5)
Cl1 0.0292(9) 0.0688(14) 0.0397(10) -0.0259(10) -0.0029(7) 0.0056(8)
Cl2 0.0809(15) 0.0395(11) 0.0467(11) -0.0248(10) 0.0000(10) -0.0188(10)
Cl3 0.0457(12) 0.093(2) 0.0763(17) -0.0289(15) -0.0029(11) -0.0289(12)
Cl4 0.0317(9) 0.0691(14) 0.0372(10) -0.0235(10) -0.0021(7) 0.0044(9)
Cl5 0.0447(12) 0.0845(19) 0.0732(16) -0.0257(14) -0.0029(11) -0.0262(12)
Cl6 0.0319(9) 0.0716(15) 0.0372(10) -0.0274(10) -0.0022(7) 0.0034(9)
Cu1 0.0298(5) 0.0568(7) 0.0421(5) -0.0269(5) 0.0071(4) -0.0108(4)
Cu2 0.0361(5) 0.0536(6) 0.0434(5) -0.0212(5) -0.0066(4) -0.0126(4)
Cu3 0.0526(6) 0.0687(8) 0.0536(6) -0.0438(6) 0.0018(5) -0.0167(5)
N1 0.041(4) 0.061(5) 0.052(4) -0.034(4) -0.004(3) -0.020(3)
N2 0.050(4) 0.056(5) 0.039(4) -0.019(3) -0.004(3) -0.020(3)
N3 0.046(4) 0.048(4) 0.052(4) -0.019(4) -0.007(3) -0.014(3)
N4 0.043(4) 0.059(5) 0.048(4) -0.028(4) -0.007(3) -0.012(3)
N5 0.045(4) 0.073(5) 0.048(4) -0.040(4) 0.001(3) -0.024(3)
N6 0.050(4) 0.052(5) 0.043(4) -0.022(4) -0.001(3) -0.019(3)
N7 0.044(4) 0.059(5) 0.037(4) -0.028(3) -0.003(3) -0.010(3)
N8 0.055(4) 0.057(5) 0.051(4) -0.030(4) -0.002(3) -0.021(3)
N9 0.048(4) 0.043(4) 0.041(4) -0.020(3) 0.001(3) -0.012(3)
N10 0.054(4) 0.052(5) 0.038(4) -0.009(3) -0.004(3) -0.018(3)
N11 0.042(3) 0.059(5) 0.042(4) -0.022(3) -0.001(3) -0.036(3)
N12 0.042(4) 0.055(5) 0.045(4) -0.022(4) -0.007(3) -0.013(3)
N13 0.048(4) 0.067(5) 0.044(4) -0.035(4) 0.000(3) -0.017(3)
N14 0.046(4) 0.058(5) 0.048(4) -0.029(4) -0.006(3) -0.016(3)
N15 0.046(4) 0.054(5) 0.050(4) -0.034(4) 0.003(3) -0.015(3)
N16 0.049(4) 0.069(5) 0.047(4) -0.038(4) 0.004(3) -0.022(4)
N17 0.044(4) 0.064(5) 0.062(5) -0.040(4) -0.003(3) -0.016(3)
N18 0.049(4) 0.066(5) 0.049(4) -0.031(4) -0.001(3) -0.015(4)
N19 0.048(4) 0.069(5) 0.041(4) -0.035(4) -0.003(3) -0.021(3)
N20 0.041(4) 0.077(6) 0.057(4) -0.042(4) 0.002(3) -0.019(4)
N21 0.042(4) 0.058(5) 0.051(4) -0.026(4) 0.018(3) -0.018(3)
N22 0.043(4) 0.062(5) 0.056(4) -0.035(4) 0.005(3) -0.020(3)
N23 0.042(4) 0.055(5) 0.056(4) -0.026(4) -0.004(3) -0.002(3)
N24 0.043(4) 0.064(5) 0.045(4) -0.021(4) -0.003(3) -0.013(3)
O1 0.052(10) 0.092(15) 0.046(9) -0.042(10) 0.018(7) -0.019(9)
O2 0.025(7) 0.069(11) 0.064(10) -0.035(8) 0.000(6) -0.013(6)
O3 0.058(10) 0.087(13) 0.051(10) -0.030(9) 0.002(7) -0.025(8)
O4 0.039(8) 0.058(11) 0.050(9) -0.023(8) -0.006(6) 0.002(7)
O5 0.037(8) 0.082(13) 0.048(9) -0.030(9) 0.012(6) -0.019(7)

loop_
_atom_type_symbol
_atom_type_description
_atom_type_scat_dispersion_real
_atom_type_scat_dispersion_imag
_atom_type_scat_source
C C 0.0033 0.0016 'International Tables Vol C Tables 4.2.6.8 and 6.1.1.4'
H H 0.0000 0.0000 'International Tables Vol C Tables 4.2.6.8 and 6.1.1.4'
Cl Cl 0.1484 0.1585 'International Tables Vol C Tables 4.2.6.8 and 6.1.1.4'
Cu Cu 0.3201 1.2651 'International Tables Vol C Tables 4.2.6.8 and 6.1.1.4'
N N 0.0061 0.0033 'International Tables Vol C Tables 4.2.6.8 and 6.1.1.4'
O O 0.0106 0.0060 'International Tables Vol C Tables 4.2.6.8 and 6.1.1.4'

loop_
_geom_angle_atom_site_label_1
_geom_angle_atom_site_label_2
_geom_angle_atom_site_label_3
_geom_angle
_geom_angle_site_symmetry_1
_geom_angle_site_symmetry_3
_geom_angle_publ_flag
N4 C1 N1 121.0(8) . . ?
N4 C1 N2 118.6(7) . . ?
N1 C1 N2 120.5(7) . . ?
N6 C2 N3 115.9(7) . . ?
N6 C2 N2 123.8(8) . . ?
N3 C2 N2 120.2(8) . . ?
N5 C3 N1 117.4(8) . . ?
N5 C3 N3 123.1(8) . . ?
N1 C3 N3 119.3(8) . . ?
N4 C4 C5 128.1(9) . . ?
N4 C4 N7 112.1(7) . . ?
C5 C4 N7 119.8(8) . . ?
C4 C5 C6 121.4(9) . . ?
C4 C5 H5 119.3 . . ?
C6 C5 H5 119.3 . . ?
C7 C6 C5 118.2(9) . . ?
C7 C6 H6 120.9 . . ?
C5 C6 H6 120.9 . . ?
C6 C7 C8 120.6(9) . . ?
C6 C7 H7 119.7 . . ?
C8 C7 H7 119.7 . . ?
N7 C8 C7 119.6(9) . . ?
N7 C8 H8 120.2 . . ?
C7 C8 H8 120.2 . . ?
C10 C9 N8 119.5(8) . . ?
C10 C9 N4 130.5(8) . . ?
N8 C9 N4 109.5(9) . . ?
C9 C10 C11 121.7(8) . . ?
C9 C10 H10 119.2 . . ?
C11 C10 H10 119.2 . . ?
C12 C11 C10 118.3(9) . . ?
C12 C11 H11 120.8 . . ?
C10 C11 H11 120.8 . . ?
C11 C12 C13 121.1(10) . . ?
C11 C12 H12 119.4 . . ?
C13 C12 H12 119.4 . . ?
N8 C13 C12 117.6(9) . . ?
N8 C13 H13 121.2 . . ?
C12 C13 H13 121.2 . . ?
N9 C14 N6 113.0(7) . . ?
N9 C14 C15 120.7(8) . . ?
N6 C14 C15 126.1(8) . . ?
C16 C15 C14 119.6(9) . . ?
C16 C15 H15 120.2 . . ?
C14 C15 H15 120.2 . . ?
C15 C16 C17 119.7(8) . . ?
C15 C16 H16 120.1 . . ?
C17 C16 H16 120.1 . . ?
C18 C17 C16 120.7(8) . . ?
C18 C17 H17 119.6 . . ?
C16 C17 H17 119.6 . . ?
N9 C18 C17 120.0(8) . . ?
N9 C18 H18 120.0 . . ?
C17 C18 H18 120.0 . . ?
C20 C19 N6 124.8(8) . . ?
C20 C19 N10 121.0(8) . . ?
N6 C19 N10 114.1(7) . . ?
C19 C20 C21 120.3(9) . . ?
C19 C20 H20 119.8 . . ?
C21 C20 H20 119.8 . . ?
C22 C21 C20 119.8(9) . . ?
C22 C21 H21 120.1 . . ?
C20 C21 H21 120.1 . . ?
C21 C22 C23 119.1(9) . . ?
C21 C22 H22 120.4 . . ?
C23 C22 H22 120.4 . . ?
N10 C23 C22 120.5(10) . . ?
N10 C23 H23 119.8 . . ?
C22 C23 H23 119.8 . . ?
N5 C24 C25 130.1(8) . . ?
N5 C24 N11 109.9(7) . . ?
C25 C24 N11 119.4(7) . . ?
C24 C25 C26 121.6(9) . . ?
C24 C25 H25 119.2 . . ?
C26 C25 H25 119.2 . . ?
C25 C26 C27 119.0(10) . . ?
C25 C26 H26 120.5 . . ?
C27 C26 H26 120.5 . . ?
C28 C27 C26 119.8(9) . . ?
C28 C27 H27 120.1 . . ?
C26 C27 H27 120.1 . . ?
N11 C28 C27 120.7(9) . . ?
N11 C28 H28 119.6 . . ?
C27 C28 H28 119.6 . . ?
N5 C29 N12 109.8(8) . . ?
N5 C29 C30 129.3(8) . . ?
N12 C29 C30 120.6(8) . . ?
C31 C30 C29 119.5(9) . . ?
C31 C30 H30 120.3 . . ?
C29 C30 H30 120.3 . . ?
C30 C31 C32 120.9(8) . . ?
C30 C31 H31 119.5 . . ?
C32 C31 H31 119.5 . . ?
C33 C32 C31 119.3(8) . . ?
C33 C32 H32 120.3 . . ?
C31 C32 H32 120.3 . . ?
C32 C33 N12 120.1(8) . . ?
C32 C33 H33 119.9 . . ?
N12 C33 H33 119.9 . . ?
N16 C34 N13 121.6(8) . . ?
N16 C34 N14 117.9(8) . . ?
N13 C34 N14 120.4(7) . . ?
N17 C35 N14 121.7(8) . . ?
N17 C35 N15 119.2(8) . . ?
N14 C35 N15 118.8(7) . . ?
N18 C36 N15 122.9(7) . . ?
N18 C36 N13 116.9(7) . . ?
N15 C36 N13 119.9(8) . . ?
N19 C37 C38 119.5(7) . . ?
N19 C37 N16 112.4(7) . . ?
C38 C37 N16 128.0(8) . . ?
C39 C38 C37 119.4(8) . . ?
C39 C38 H38 120.3 . . ?
C37 C38 H38 120.3 . . ?
C40 C39 C38 119.0(8) . . ?
C40 C39 H39 120.5 . . ?
C38 C39 H39 120.5 . . ?
C41 C40 C39 121.9(9) . . ?
C41 C40 H40 119.0 . . ?
C39 C40 H40 119.0 . . ?
C40 C41 N19 118.4(8) . . ?
C40 C41 H41 120.8 . . ?
N19 C41 H41 120.8 . . ?
N16 C42 C43 125.0(8) . . ?
N16 C42 N20 114.9(8) . . ?
C43 C42 N20 120.0(8) . . ?
C42 C43 C44 119.3(9) . . ?
C42 C43 H43 120.3 . . ?
C44 C43 H43 120.3 . . ?
C45 C44 C43 119.7(10) . . ?
C45 C44 H44 120.2 . . ?
C43 C44 H44 120.2 . . ?
C44 C45 C46 121.2(10) . . ?
C44 C45 H45 119.4 . . ?
C46 C45 H45 119.4 . . ?
N20 C46 C45 120.9(9) . . ?
N20 C46 H46 119.5 . . ?
C45 C46 H46 119.5 . . ?
N17 C47 C48 123.8(8) . . ?
N17 C47 N21 114.9(8) . . ?
C48 C47 N21 121.2(8) . . ?
C47 C48 C49 120.6(10) . . ?
C47 C48 H48 119.7 . . ?
C49 C48 H48 119.7 . . ?
C48 C49 C50 118.7(9) . . ?
C48 C49 H49 120.6 . . ?
C50 C49 H49 120.6 . . ?
C49 C50 C51 121.5(10) . . ?
C49 C50 H50 119.3 . . ?
C51 C50 H50 119.3 . . ?
C50 C51 N21 118.8(10) . . ?
C50 C51 H51 120.6 . . ?
N21 C51 H51 120.6 . . ?
N17 C52 N22 114.7(7) . . ?
N17 C52 C53 126.3(8) . . ?
N22 C52 C53 118.9(8) . . ?
C54 C53 C52 119.0(9) . . ?
C54 C53 H53 120.5 . . ?
C52 C53 H53 120.5 . . ?
C55 C54 C53 121.5(9) . . ?
C55 C54 H54 119.3 . . ?
C53 C54 H54 119.3 . . ?
C54 C55 C56 120.7(9) . . ?
C54 C55 H55 119.7 . . ?
C56 C55 H55 119.7 . . ?
C55 C56 N22 119.4(9) . . ?
C55 C56 H56 120.3 . . ?
N22 C56 H56 120.3 . . ?
C58 C57 N18 129.7(10) . . ?
C58 C57 N23 119.5(8) . . ?
N18 C57 N23 110.6(8) . . ?
C57 C58 C59 120.4(10) . . ?
C57 C58 H58 119.8 . . ?
C59 C58 H58 119.8 . . ?
C58 C59 C60 119.9(10) . . ?
C58 C59 H59 120.1 . . ?
C60 C59 H59 120.1 . . ?
C61 C60 C59 119.3(9) . . ?
C61 C60 H60 120.3 . . ?
C59 C60 H60 120.3 . . ?
N23 C61 C60 120.2(10) . . ?
N23 C61 H61 119.9 . . ?
C60 C61 H61 119.9 . . ?
N18 C62 C63 122.7(10) . . ?
N18 C62 N24 116.7(8) . . ?
C63 C62 N24 120.5(9) . . ?
C62 C63 C64 120.3(11) . . ?
C62 C63 H63 119.8 . . ?
C64 C63 H63 119.8 . . ?
C63 C64 C65 119.1(9) . . ?
C63 C64 H64 120.5 . . ?
C65 C64 H64 120.5 . . ?
C66 C65 C64 119.5(9) . . ?
C66 C65 H65 120.3 . . ?
C64 C65 H65 120.3 . . ?
N24 C66 C65 121.2(10) . . ?
N24 C66 H66 119.4 . . ?
C65 C66 H66 119.4 . . ?
N20 Cu1 N8 171.5(3) . . ?
N20 Cu1 N7 90.4(3) . . ?
N8 Cu1 N7 85.3(3) . . ?
N20 Cu1 N19 86.8(3) . . ?
N8 Cu1 N19 92.5(3) . . ?
N7 Cu1 N19 144.0(2) . . ?
N20 Cu1 Cl1 93.5(2) . . ?
N8 Cu1 Cl1 94.8(2) . . ?
N7 Cu1 Cl1 110.75(19) . . ?
N19 Cu1 Cl1 105.28(18) . . ?
N10 Cu2 N24 171.5(3) . . ?
N10 Cu2 N9 86.2(3) . . ?
N24 Cu2 N9 89.5(3) . . ?
N10 Cu2 N23 91.4(3) . . ?
N24 Cu2 N23 87.2(3) . . ?
N9 Cu2 N23 140.7(3) . . ?
N10 Cu2 Cl3 97.8(2) . . ?
N24 Cu2 Cl3 90.7(2) . . ?
N9 Cu2 Cl3 114.1(2) . . ?
N23 Cu2 Cl3 105.1(2) . . ?
N12 Cu3 N22 169.4(3) . . ?
N12 Cu3 N21 89.1(3) . . ?
N22 Cu3 N21 86.5(3) . . ?
N12 Cu3 N11 86.6(3) . . ?
N22 Cu3 N11 90.8(3) . . ?
N21 Cu3 N11 140.9(3) . . ?
N12 Cu3 Cl2 97.2(2) . . ?
N22 Cu3 Cl2 93.3(2) . . ?
N21 Cu3 Cl2 108.8(2) . . ?
N11 Cu3 Cl2 110.3(2) . . ?
C1 N1 C3 120.6(7) . . ?
C1 N2 C2 119.5(7) . . ?
C2 N3 C3 119.9(7) . . ?
C1 N4 C4 122.8(8) . . ?
C1 N4 C9 113.0(8) . . ?
C4 N4 C9 117.8(7) . . ?
C3 N5 C24 116.9(7) . . ?
C3 N5 C29 117.0(7) . . ?
C24 N5 C29 122.7(7) . . ?
C2 N6 C19 119.6(7) . . ?
C2 N6 C14 120.3(7) . . ?
C19 N6 C14 115.4(7) . . ?
C8 N7 C4 120.3(7) . . ?
C8 N7 Cu1 123.7(6) . . ?
C4 N7 Cu1 115.9(6) . . ?
C9 N8 C13 121.8(8) . . ?
C9 N8 Cu1 118.1(6) . . ?
C13 N8 Cu1 119.9(6) . . ?
C18 N9 C14 119.2(7) . . ?
C18 N9 Cu2 125.0(5) . . ?
C14 N9 Cu2 115.7(5) . . ?
C23 N10 C19 119.3(8) . . ?
C23 N10 Cu2 123.1(6) . . ?
C19 N10 Cu2 117.0(5) . . ?
C28 N11 C24 119.4(7) . . ?
C28 N11 Cu3 120.3(6) . . ?
C24 N11 Cu3 119.5(5) . . ?
C29 N12 C33 119.5(7) . . ?
C29 N12 Cu3 120.8(6) . . ?
C33 N12 Cu3 119.3(6) . . ?
C34 N13 C36 119.7(7) . . ?
C34 N14 C35 120.0(7) . . ?
C36 N15 C35 121.1(7) . . ?
C34 N16 C42 121.3(8) . . ?
C34 N16 C37 119.6(8) . . ?
C42 N16 C37 116.6(7) . . ?
C35 N17 C47 120.8(8) . . ?
C35 N17 C52 119.5(7) . . ?
C47 N17 C52 118.3(7) . . ?
C36 N18 C62 121.9(7) . . ?
C36 N18 C57 116.8(7) . . ?
C62 N18 C57 120.1(7) . . ?
C37 N19 C41 121.7(7) . . ?
C37 N19 Cu1 114.7(5) . . ?
C41 N19 Cu1 123.1(5) . . ?
C46 N20 C42 118.6(8) . . ?
C46 N20 Cu1 123.5(6) . . ?
C42 N20 Cu1 117.3(6) . . ?
C47 N21 C51 119.2(7) . . ?
C47 N21 Cu3 117.2(6) . . ?
C51 N21 Cu3 123.4(6) . . ?
C56 N22 C52 120.5(8) . . ?
C56 N22 Cu3 122.1(6) . . ?
C52 N22 Cu3 116.1(6) . . ?
C61 N23 C57 120.7(8) . . ?
C61 N23 Cu2 120.1(7) . . ?
C57 N23 Cu2 119.0(6) . . ?
C66 N24 C62 119.4(8) . . ?
C66 N24 Cu2 122.5(7) . . ?
C62 N24 Cu2 116.9(6) . . ?
H1A O1 H1B 109.5 . . ?
H2A O2 H2C 109.5 . . ?
H3C O3 H3E 109.5 . . ?
H4A O4 H4B 109.5 . . ?
H5D O5 H5B 109.5 . . ?

loop_
_geom_bond_atom_site_label_1
_geom_bond_atom_site_label_2
_geom_bond_distance
_geom_bond_site_symmetry_2
_geom_bond_publ_flag
C1 N4 1.317(11) . ?
C1 N1 1.381(10) . ?
C1 N2 1.390(11) . ?
C2 N6 1.269(11) . ?
C2 N3 1.387(11) . ?
C2 N2 1.393(10) . ?
C3 N5 1.296(11) . ?
C3 N1 1.385(11) . ?
C3 N3 1.409(11) . ?
C4 N4 1.322(11) . ?
C4 C5 1.372(12) . ?
C4 N7 1.397(11) . ?
C5 C6 1.409(12) . ?
C5 H5 0.9300 . ?
C6 C7 1.396(14) . ?
C6 H6 0.9300 . ?
C7 C8 1.405(12) . ?
C7 H7 0.9300 . ?
C8 N7 1.385(12) . ?
C8 H8 0.9300 . ?
C9 C10 1.370(13) . ?
C9 N8 1.384(11) . ?
C9 N4 1.458(12) . ?
C10 C11 1.399(13) . ?
C10 H10 0.9300 . ?
C11 C12 1.391(14) . ?
C11 H11 0.9300 . ?
C12 C13 1.421(14) . ?
C12 H12 0.9300 . ?
C13 N8 1.392(12) . ?
C13 H13 0.9300 . ?
C14 N9 1.395(10) . ?
C14 N6 1.399(11) . ?
C14 C15 1.402(12) . ?
C15 C16 1.378(12) . ?
C15 H15 0.9300 . ?
C16 C17 1.393(12) . ?
C16 H16 0.9300 . ?
C17 C18 1.391(12) . ?
C17 H17 0.9300 . ?
C18 N9 1.384(10) . ?
C18 H18 0.9300 . ?
C19 C20 1.362(13) . ?
C19 N6 1.372(11) . ?
C19 N10 1.394(11) . ?
C20 C21 1.407(14) . ?
C20 H20 0.9300 . ?
C21 C22 1.392(13) . ?
C21 H21 0.9300 . ?
C22 C23 1.408(14) . ?
C22 H22 0.9300 . ?
C23 N10 1.389(12) . ?
C23 H23 0.9300 . ?
C24 N5 1.371(11) . ?
C24 C25 1.378(13) . ?
C24 N11 1.405(11) . ?
C25 C26 1.382(12) . ?
C25 H25 0.9300 . ?
C26 C27 1.394(14) . ?
C26 H26 0.9300 . ?
C27 C28 1.394(13) . ?
C27 H27 0.9300 . ?
C28 N11 1.380(11) . ?
C28 H28 0.9300 . ?
C29 N5 1.377(10) . ?
C29 N12 1.387(11) . ?
C29 C30 1.396(12) . ?
C30 C31 1.378(12) . ?
C30 H30 0.9300 . ?
C31 C32 1.401(12) . ?
C31 H31 0.9300 . ?
C32 C33 1.391(12) . ?
C32 H32 0.9300 . ?
C33 N12 1.403(10) . ?
C33 H33 0.9300 . ?
C34 N16 1.262(11) . ?
C34 N13 1.395(12) . ?
C34 N14 1.397(12) . ?
C35 N17 1.284(11) . ?
C35 N14 1.407(12) . ?
C35 N15 1.411(11) . ?
C36 N18 1.347(12) . ?
C36 N15 1.375(11) . ?
C36 N13 1.411(11) . ?
C37 N19 1.388(11) . ?
C37 C38 1.411(12) . ?
C37 N16 1.412(11) . ?
C38 C39 1.406(12) . ?
C38 H38 0.9300 . ?
C39 C40 1.400(13) . ?
C39 H39 0.9300 . ?
C40 C41 1.386(12) . ?
C40 H40 0.9300 . ?
C41 N19 1.388(11) . ?
C41 H41 0.9300 . ?
C42 N16 1.333(11) . ?
C42 C43 1.396(13) . ?
C42 N20 1.398(10) . ?
C43 C44 1.405(14) . ?
C43 H43 0.9300 . ?
C44 C45 1.344(14) . ?
C44 H44 0.9300 . ?
C45 C46 1.378(14) . ?
C45 H45 0.9300 . ?
C46 N20 1.377(12) . ?
C46 H46 0.9300 . ?
C47 N17 1.345(11) . ?
C47 C48 1.373(13) . ?
C47 N21 1.391(11) . ?
C48 C49 1.390(13) . ?
C48 H48 0.9300 . ?
C49 C50 1.394(16) . ?
C49 H49 0.9300 . ?
C50 C51 1.396(13) . ?
C50 H50 0.9300 . ?
C51 N21 1.407(12) . ?
C51 H51 0.9300 . ?
C52 N17 1.381(11) . ?
C52 N22 1.402(11) . ?
C52 C53 1.406(12) . ?
C53 C54 1.380(12) . ?
C53 H53 0.9300 . ?
C54 C55 1.363(12) . ?
C54 H54 0.9300 . ?
C55 C56 1.377(14) . ?
C55 H55 0.9300 . ?
C56 N22 1.388(11) . ?
C56 H56 0.9300 . ?
C57 C58 1.374(13) . ?
C57 N18 1.398(11) . ?
C57 N23 1.406(13) . ?
C58 C59 1.400(13) . ?
C58 H58 0.9300 . ?
C59 C60 1.405(15) . ?
C59 H59 0.9300 . ?
C60 C61 1.394(14) . ?
C60 H60 0.9300 . ?
C61 N23 1.376(11) . ?
C61 H61 0.9300 . ?
C62 N18 1.354(12) . ?
C62 C63 1.373(14) . ?
C62 N24 1.379(12) . ?
C63 C64 1.379(13) . ?
C63 H63 0.9300 . ?
C64 C65 1.402(14) . ?
C64 H64 0.9300 . ?
C65 C66 1.370(13) . ?
C65 H65 0.9300 . ?
C66 N24 1.367(12) . ?
C66 H66 0.9300 . ?
Cl1 Cu1 2.412(2) . ?
Cl2 Cu3 2.351(2) . ?
Cl3 Cu2 2.345(3) . ?
Cu1 N20 1.935(9) . ?
Cu1 N8 2.043(8) . ?
Cu1 N7 2.085(6) . ?
Cu1 N19 2.140(6) . ?
Cu2 N10 1.959(7) . ?
Cu2 N24 1.991(7) . ?
Cu2 N9 2.069(6) . ?
Cu2 N23 2.079(7) . ?
Cu3 N12 1.980(7) . ?
Cu3 N22 1.993(8) . ?
Cu3 N21 2.005(7) . ?
Cu3 N11 2.024(6) . ?
O1 H1A 0.8500 . ?
O1 H1B 0.8500 . ?
O2 H2A 0.8500 . ?
O2 H2C 0.8500 . ?
O3 H3C 0.8499 . ?
O3 H3E 0.8500 . ?
O4 H4A 0.8500 . ?
O4 H4B 0.8500 . ?
O5 H5D 0.8500 . ?
O5 H5B 0.8500 . ?
